data_2223271
loop_
_publ_author_name
'Li, Yan-jun'

_publ_section_title
;
 4-Nitroaniline--picric acid (2/1)
;
_journal_coeditor_code BG2290
_journal_issue 10
_journal_name_full 'Acta Crystallographica Section E'
_journal_page_first o2566
_journal_paper_doi 10.1107/S1600536809037416
_journal_volume 65
_journal_year 2009
_chemical_formula_iupac 'C6 H3 N3 O7, 0.5C6 H6 N2 O2'
_chemical_formula_moiety 'C6 H3 N3 O7, 0.5(C6 H6 N2 O2)'
_chemical_formula_sum 'C9 H6 N4 O8'
_chemical_formula_weight 298.18
_chemical_name_systematic
;
4-Nitroaniline--picric acid (2/1)
;
_space_group_IT_number 60
_symmetry_cell_setting orthorhombic
_symmetry_space_group_name_Hall '-P 2n 2ab'
_symmetry_space_group_name_H-M 'P b c n'
_atom_sites_solution_hydrogens geom
_atom_sites_solution_primary direct
_atom_sites_solution_secondary difmap
_audit_creation_method SHELXL-97
_cell_angle_alpha 90.00
_cell_angle_beta 90.00
_cell_angle_gamma 90.00
_cell_formula_units_Z 8
_cell_length_a 23.534(2)
_cell_length_b 9.3318(8)
_cell_length_c 10.5047(9)
_cell_measurement_reflns_used 5243
_cell_measurement_temperature 298(2)
_cell_measurement_theta_max 27.11
_cell_measurement_theta_min 2.35
_cell_volume 2307.0(3)
_computing_cell_refinement 'SAINT-Plus (Bruker, 2001)'
_computing_data_collection 'SMART (Bruker, 2001)'
_computing_data_reduction 'SAINT-Plus (Bruker, 2001)'
_computing_molecular_graphics 'PLATON (Spek, 2009)'
_computing_publication_material 'PLATON (Spek, 2009)'
_computing_structure_refinement 'SHELXL97 (Sheldrick, 2008)'
_computing_structure_solution 'SHELXS97 (Sheldrick, 2008)'
_diffrn_ambient_temperature 298(2)
_diffrn_measured_fraction_theta_full 0.994
_diffrn_measured_fraction_theta_max 0.994
_diffrn_measurement_device_type 'Bruker SMART APEX CCD area-detector'
_diffrn_measurement_method '0.3\% wide \w exposures'
_diffrn_radiation_monochromator graphite
_diffrn_radiation_source 'fine focus sealed Siemens Mo tube'
_diffrn_radiation_type 'Mo k\a'
_diffrn_radiation_wavelength 0.71073
_diffrn_reflns_av_R_equivalents 0.0325
_diffrn_reflns_av_sigmaI/netI 0.0221
_diffrn_reflns_limit_h_max 31
_diffrn_reflns_limit_h_min -30
_diffrn_reflns_limit_k_max 12
_diffrn_reflns_limit_k_min -12
_diffrn_reflns_limit_l_max 8
_diffrn_reflns_limit_l_min -13
_diffrn_reflns_number 16332
_diffrn_reflns_theta_full 28.30
_diffrn_reflns_theta_max 28.30
_diffrn_reflns_theta_min 2.35
_exptl_absorpt_coefficient_mu 0.155
_exptl_absorpt_correction_type none
_exptl_crystal_colour red
_exptl_crystal_density_diffrn 1.717
_exptl_crystal_density_method 'not measured'
_exptl_crystal_description block
_exptl_crystal_F_000 1216
_exptl_crystal_size_max 0.30
_exptl_crystal_size_mid 0.20
_exptl_crystal_size_min 0.10
_refine_diff_density_max 0.215
_refine_diff_density_min -0.262
_refine_ls_extinction_coef 0.0032(9)
_refine_ls_extinction_expression Fc^*^=kFc[1+0.001xFc^2^\l^3^/sin(2\q)]^-1/4^
_refine_ls_extinction_method 'SHELXL97 (Sheldrick, 2008)'
_refine_ls_goodness_of_fit_ref 1.056
_refine_ls_hydrogen_treatment constr
_refine_ls_matrix_type full
_refine_ls_number_parameters 241
_refine_ls_number_reflns 2855
_refine_ls_number_restraints 18
_refine_ls_restrained_S_all 1.171
_refine_ls_R_factor_all 0.0600
_refine_ls_R_factor_gt 0.0464
_refine_ls_shift/su_max 0.000
_refine_ls_shift/su_mean 0.000
_refine_ls_structure_factor_coef Fsqd
_refine_ls_weighting_details 'calc w=1/[\s^2^(Fo^2^)+(0.0712P)^2^+0.2759P] where P=(Fo^2^+2Fc^2^)/3'
_refine_ls_weighting_scheme calc
_refine_ls_wR_factor_gt 0.1266
_refine_ls_wR_factor_ref 0.1362
_reflns_number_gt 2154
_reflns_number_total 2855
_reflns_threshold_expression I>2\s(I)
_cod_data_source_file bg2290.cif
_cod_data_source_block I
_cod_depositor_comments
;
The following automatic conversions were performed:
'_symmetry_cell_setting' value 'Orthorhombic' changed to 'orthorhombic'
according to '/home/saulius/struct/CIF-dictionaries/cif_core.dic'
dictionary named 'cif_core.dic' version 2.4.1 from 2010-06-29.

Automatic conversion script
Id: cif_fix_enum 1527 2010-12-29 10:47:43Z saulius 

The following automatic conversions were performed:

'_symmetry_cell_setting' value 'Orthorhombic' changed to
'orthorhombic' according to
/home/saulius/struct/CIF-dictionaries/cif_core.dic dictionary named
'cif_core.dic' version 2.4.1 from 2010-06-29.

Automatic conversion script
Id: cif_fix_values 1715 2011-07-08 13:25:40Z adriana 
;
_cod_database_code 2223271
_cod_database_fobs_code 2223271

loop_
_symmetry_equiv_pos_as_xyz
'x, y, z'
'-x+1/2, -y+1/2, z+1/2'
'-x, y, -z+1/2'
'x+1/2, -y+1/2, -z'
'-x, -y, -z'
'x-1/2, y-1/2, -z-1/2'
'x, -y, z-1/2'
'-x-1/2, y-1/2, z'

loop_
_atom_site_type_symbol
_atom_site_label
_atom_site_fract_x
_atom_site_fract_y
_atom_site_fract_z
_atom_site_U_iso_or_equiv
_atom_site_adp_type
_atom_site_calc_flag
_atom_site_refinement_flags
_atom_site_occupancy
_atom_site_disorder_assembly
_atom_site_disorder_group
C C1 0.66852(7) 0.40572(18) 0.75606(17) 0.0504(4) Uani d . 1 . .
H H1 0.6733 0.5023 0.7753 0.061 Uiso calc PR 0.194(3) A 2
C C2 0.69244(6) 0.29633(18) 0.83061(16) 0.0496(4) Uani d D 1 A .
C C3 0.68653(7) 0.15487(18) 0.80130(17) 0.0517(4) Uani d . 1 . .
H H3 0.7032 0.0852 0.8524 0.062 Uiso calc R 1 A .
C C4 0.65585(7) 0.11617(18) 0.69592(17) 0.0511(4) Uani d D 1 A .
C C5 0.63050(7) 0.21640(19) 0.61822(16) 0.0508(4) Uani d . 1 . .
H H5 0.6098 0.1890 0.5468 0.061 Uiso calc PR 0.806(3) A 1
C C6 0.63686(6) 0.35912(17) 0.65015(16) 0.0488(4) Uani d D 1 A .
C C7 0.5000 0.6849(3) 0.2500 0.0505(5) Uani d S 1 . .
C C8 0.52386(7) 0.76184(19) 0.35141(16) 0.0533(4) Uani d . 1 . .
H H8 0.5397 0.7127 0.4198 0.064 Uiso calc R 1 . .
C C9 0.52404(7) 0.90824(19) 0.35084(15) 0.0533(4) Uani d . 1 . .
H H9 0.5403 0.9585 0.4181 0.064 Uiso calc R 1 . .
C C10 0.5000 0.9812(3) 0.2500 0.0515(6) Uani d S 1 . .
N N4 0.5000 0.5397(3) 0.2500 0.0760(7) Uani d S 1 . .
H H4A 0.5148 0.4936 0.3127 0.091 Uiso d R 1 . .
N N5 0.5000 1.1374(3) 0.2500 0.0705(6) Uani d S 1 . .
N N1 0.72518(7) 0.33052(17) 0.94650(15) 0.0607(4) Uani d D 1 . .
N N2 0.64972(8) -0.03633(18) 0.66686(19) 0.0733(5) Uani d D 1 . .
N N3 0.60883(7) 0.46447(16) 0.56958(16) 0.0598(4) Uani d . 1 . .
O O1 0.67753(7) 0.54438(16) 0.78695(17) 0.0670(6) Uani d PD 0.81(2) A 1
H H1A 0.6603 0.5962 0.7370 0.080 Uiso calc PR 0.806(3) A 1
O O2 0.7225(5) 0.4511(5) 0.9832(7) 0.084(2) Uani d PD 0.55(3) A 1
O O3 0.7584(9) 0.2434(12) 0.980(2) 0.130(5) Uani d PD 0.55(3) A 1
O O5 0.6212(4) -0.0676(7) 0.5744(6) 0.100(2) Uani d PD 0.77(4) A 1
O O4 0.6739(6) -0.1218(7) 0.7350(9) 0.108(2) Uani d PD 0.77(4) A 1
O O1' 0.6057(3) 0.1603(7) 0.5099(6) 0.079(3) Uani d PD 0.19(2) A 2
H H1' 0.6101 0.0731 0.5088 0.119 Uiso calc PR 0.194(3) A 2
O O2' 0.7386(8) 0.4462(8) 0.9798(8) 0.093(3) Uani d PD 0.45(3) A 2
O O3' 0.7319(7) 0.2298(7) 1.0257(8) 0.082(3) Uani d PD 0.45(3) A 2
O O4' 0.6609(16) -0.120(3) 0.752(2) 0.106(8) Uani d PD 0.23(4) A 2
O O5' 0.6331(17) -0.077(3) 0.5624(14) 0.108(8) Uani d PD 0.23(4) A 2
O O6 0.58058(7) 0.42228(16) 0.48088(16) 0.0820(5) Uani d . 1 A .
O O7 0.61414(7) 0.59241(15) 0.59443(18) 0.0839(5) Uani d . 1 A .
O O8 0.52462(9) 1.20034(17) 0.33516(17) 0.1041(7) Uani d . 1 . .

loop_
_atom_site_aniso_label
_atom_site_aniso_U_11
_atom_site_aniso_U_22
_atom_site_aniso_U_33
_atom_site_aniso_U_12
_atom_site_aniso_U_13
_atom_site_aniso_U_23
C1 0.0482(8) 0.0479(9) 0.0552(10) -0.0025(6) 0.0033(7) -0.0010(7)
C2 0.0454(8) 0.0525(9) 0.0508(9) -0.0017(7) -0.0013(7) -0.0044(7)
C3 0.0508(8) 0.0497(9) 0.0545(10) 0.0053(7) -0.0042(7) -0.0011(7)
C4 0.0519(9) 0.0474(9) 0.0541(10) 0.0002(7) -0.0010(7) -0.0065(7)
C5 0.0465(8) 0.0576(10) 0.0483(9) -0.0035(7) -0.0009(7) -0.0014(8)
C6 0.0445(8) 0.0505(9) 0.0515(10) -0.0010(7) 0.0029(7) 0.0063(7)
C7 0.0487(11) 0.0499(12) 0.0531(13) 0.000 0.0063(10) 0.000
C8 0.0554(9) 0.0604(10) 0.0441(9) 0.0068(7) -0.0050(7) 0.0052(7)
C9 0.0587(10) 0.0594(10) 0.0417(9) 0.0001(7) -0.0079(7) -0.0046(7)
C10 0.0584(13) 0.0478(12) 0.0482(13) 0.000 -0.0035(10) 0.000
N4 0.1002(18) 0.0528(13) 0.0750(17) 0.000 -0.0071(14) 0.000
N5 0.0951(17) 0.0549(13) 0.0614(14) 0.000 -0.0084(13) 0.000
N1 0.0598(9) 0.0596(9) 0.0626(10) -0.0030(7) -0.0093(7) -0.0083(8)
N2 0.0863(12) 0.0529(9) 0.0805(13) 0.0035(9) -0.0180(10) -0.0131(9)
N3 0.0598(9) 0.0540(9) 0.0657(10) -0.0041(7) -0.0051(8) 0.0115(7)
O1 0.0826(12) 0.0428(8) 0.0757(12) -0.0040(7) -0.0190(9) -0.0021(7)
O2 0.103(4) 0.060(2) 0.090(3) 0.002(3) -0.024(2) -0.039(3)
O3 0.137(8) 0.103(4) 0.149(9) 0.046(4) -0.097(7) -0.042(4)
O5 0.110(3) 0.066(2) 0.124(5) 0.015(2) -0.059(3) -0.038(3)
O4 0.151(4) 0.047(2) 0.127(5) 0.0128(19) -0.064(4) -0.011(3)
O1' 0.093(5) 0.075(5) 0.070(5) -0.001(4) -0.025(4) 0.002(4)
O2' 0.123(7) 0.084(4) 0.073(3) -0.062(4) -0.037(3) 0.030(4)
O3' 0.110(6) 0.058(3) 0.078(4) 0.012(3) -0.040(3) -0.002(2)
O4' 0.20(2) 0.045(7) 0.068(8) 0.000(9) 0.011(13) 0.001(5)
O5' 0.174(18) 0.098(13) 0.052(8) -0.035(11) 0.004(10) -0.026(7)
O6 0.1017(11) 0.0681(9) 0.0763(10) -0.0034(8) -0.0344(9) 0.0128(7)
O7 0.0925(10) 0.0513(8) 0.1079(12) -0.0020(7) -0.0244(9) 0.0104(8)
O8 0.1598(18) 0.0609(9) 0.0916(12) -0.0151(10) -0.0387(11) -0.0121(9)

loop_
_atom_type_symbol
_atom_type_description
_atom_type_scat_dispersion_real
_atom_type_scat_dispersion_imag
_atom_type_scat_source
C C 0.0033 0.0016 'International Tables Vol C Tables 4.2.6.8 and 6.1.1.4'
H H 0.0000 0.0000 'International Tables Vol C Tables 4.2.6.8 and 6.1.1.4'
N N 0.0061 0.0033 'International Tables Vol C Tables 4.2.6.8 and 6.1.1.4'
O O 0.0106 0.0060 'International Tables Vol C Tables 4.2.6.8 and 6.1.1.4'

loop_
_geom_angle_atom_site_label_1
_geom_angle_atom_site_label_2
_geom_angle_atom_site_label_3
_geom_angle_site_symmetry_1
_geom_angle_site_symmetry_3
_geom_angle
_geom_angle_publ_flag
O1 C1 C2 . . 119.97(16) no
O1 C1 C6 . . 124.67(16) no
C2 C1 C6 . . 115.35(15) no
C2 C1 H1 . . 122.3 no
C6 C1 H1 . . 122.3 no
C3 C2 C1 . . 122.50(16) no
C3 C2 N1 . . 116.69(15) no
C1 C2 N1 . . 120.81(15) no
C2 C3 C4 . . 119.45(16) no
C2 C3 H3 . . 120.3 no
C4 C3 H3 . . 120.3 no
C3 C4 C5 . . 121.88(16) no
C3 C4 N2 . . 118.49(16) no
C5 C4 N2 . . 119.63(16) no
C4 C5 C6 . . 117.63(16) no
C4 C5 O1' . . 114.4(3) no
C6 C5 O1' . . 127.7(3) no
C4 C5 H5 . . 121.2 no
C6 C5 H5 . . 121.2 no
C5 C6 C1 . . 123.16(15) no
C5 C6 N3 . . 117.44(15) no
C1 C6 N3 . . 119.39(15) no
N4 C7 C8 . . 120.81(11) no
N4 C7 C8 . 3_655 120.81(11) no
C8 C7 C8 . 3_655 118.4(2) no
C9 C8 C7 . . 120.67(16) no
C9 C8 H8 . . 119.7 no
C7 C8 H8 . . 119.7 no
C8 C9 C10 . . 119.70(16) no
C8 C9 H9 . . 120.2 no
C10 C9 H9 . . 120.2 no
C9 C10 C9 . 3_655 120.9(2) no
C9 C10 N5 . . 119.56(11) no
C9 C10 N5 3_655 . 119.56(11) no
C7 N4 H4A . . 120.0 no
O8 N5 O8 3_655 . 122.3(3) no
O8 N5 C10 3_655 . 118.85(13) no
O8 N5 C10 . . 118.85(13) no
O2' N1 O3 . . 111.4(6) no
O3 N1 O2 . . 126.1(5) no
O2' N1 O3' . . 116.8(5) no
O2 N1 O3' . . 119.7(6) no
O2' N1 C2 . . 125.7(5) no
O3 N1 C2 . . 116.3(4) no
O2 N1 C2 . . 116.3(4) no
O3' N1 C2 . . 116.6(4) no
O4 N2 O5 . . 124.9(4) no
O5 N2 O4' . . 123.6(15) no
O4 N2 O5' . . 118.4(16) no
O4' N2 O5' . . 122.1(15) no
O4 N2 C4 . . 118.0(4) no
O5 N2 C4 . . 117.0(3) no
O4' N2 C4 . . 116.7(13) no
O5' N2 C4 . . 121.3(13) no
O6 N3 O7 . . 122.38(16) no
O6 N3 C6 . . 118.48(15) no
O7 N3 C6 . . 119.13(16) no
C1 O1 H1A . . 109.5 no
C5 O1' H1' . . 109.5 no

loop_
_geom_bond_atom_site_label_1
_geom_bond_atom_site_label_2
_geom_bond_site_symmetry_2
_geom_bond_distance
_geom_bond_publ_flag
C1 O1 . 1.351(2) no
C1 C2 . 1.404(2) no
C1 C6 . 1.408(2) no
C1 H1 . 0.9300 no
C2 C3 . 1.363(2) no
C2 N1 . 1.476(2) no
C3 C4 . 1.370(2) no
C3 H3 . 0.9300 no
C4 C5 . 1.377(2) no
C4 N2 . 1.463(2) no
C5 C6 . 1.382(2) no
C5 O1' . 1.382(6) no
C5 H5 . 0.9300 no
C6 N3 . 1.455(2) no
C7 N4 . 1.355(3) no
C7 C8 . 1.402(2) no
C7 C8 3_655 1.402(2) no
C8 C9 . 1.366(2) no
C8 H8 . 0.9300 no
C9 C10 . 1.381(2) no
C9 H9 . 0.9300 no
C10 C9 3_655 1.381(2) no
C10 N5 . 1.457(3) no
N4 H4A . 0.8600 no
N5 O8 3_655 1.2169(18) no
N5 O8 . 1.2169(18) no
N1 O2' . 1.178(6) no
N1 O3 . 1.182(5) no
N1 O2 . 1.191(5) no
N1 O3' . 1.265(5) no
N2 O4 . 1.214(5) no
N2 O5 . 1.216(4) no
N2 O4' . 1.221(10) no
N2 O5' . 1.225(10) no
N3 O6 . 1.210(2) no
N3 O7 . 1.228(2) no
O1 H1A . 0.8200 no
O1' H1' . 0.8200 no

loop_
_geom_hbond_atom_site_label_D
_geom_hbond_atom_site_label_H
_geom_hbond_atom_site_label_A
_geom_hbond_site_symmetry_A
_geom_hbond_distance_DH
_geom_hbond_distance_HA
_geom_hbond_distance_DA
_geom_hbond_angle_DHA
_geom_hbond_publ_flag
C3 H3 O2 8_755 0.93 2.55 3.442(10) 160.5 yes
C9 H9 O5 1_565 0.93 2.53 3.286(4) 139.0 yes
N4 H4A O6 . 0.86 2.44 3.2677(16) 161.2 yes
O1 H1A O7 . 0.82 1.85 2.553(2) 142.8 yes

loop_
_geom_torsion_atom_site_label_1
_geom_torsion_atom_site_label_2
_geom_torsion_atom_site_label_3
_geom_torsion_atom_site_label_4
_geom_torsion_site_symmetry_1
_geom_torsion_site_symmetry_2
_geom_torsion_site_symmetry_3
_geom_torsion_site_symmetry_4
_geom_torsion
_geom_torsion_publ_flag
O1 C1 C2 C3 . . . . -177.52(17) no
C6 C1 C2 C3 . . . . 1.3(2) no
O1 C1 C2 N1 . . . . 3.0(2) no
C6 C1 C2 N1 . . . . -178.16(14) no
C1 C2 C3 C4 . . . . -0.5(3) no
N1 C2 C3 C4 . . . . 179.01(15) no
C2 C3 C4 C5 . . . . -0.1(3) no
C2 C3 C4 N2 . . . . -179.55(16) no
C3 C4 C5 C6 . . . . -0.1(3) no
N2 C4 C5 C6 . . . . 179.26(16) no
C3 C4 C5 O1' . . . . 174.3(4) no
N2 C4 C5 O1' . . . . -6.3(5) no
C4 C5 C6 C1 . . . . 1.1(2) no
O1' C5 C6 C1 . . . . -172.5(5) no
C4 C5 C6 N3 . . . . -178.51(15) no
O1' C5 C6 N3 . . . . 7.9(5) no
O1 C1 C6 C5 . . . . 177.14(16) no
C2 C1 C6 C5 . . . . -1.6(2) no
O1 C1 C6 N3 . . . . -3.3(3) no
C2 C1 C6 N3 . . . . 177.95(14) no
N4 C7 C8 C9 . . . . 179.68(12) no
C8 C7 C8 C9 3_655 . . . -0.32(12) no
C7 C8 C9 C10 . . . . 0.6(2) no
C8 C9 C10 C9 . . . 3_655 -0.31(12) no
C8 C9 C10 N5 . . . . 179.68(12) no
C9 C10 N5 O8 . . . 3_655 -175.18(14) no
C9 C10 N5 O8 3_655 . . 3_655 4.82(14) no
C9 C10 N5 O8 . . . . 4.82(14) no
C9 C10 N5 O8 3_655 . . . -175.18(14) no
C3 C2 N1 O2' . . . . 173.0(10) no
C1 C2 N1 O2' . . . . -7.5(10) no
C3 C2 N1 O3 . . . . 24.2(17) no
C1 C2 N1 O3 . . . . -156.3(17) no
C3 C2 N1 O2 . . . . -168.1(6) no
C1 C2 N1 O2 . . . . 11.4(6) no
C3 C2 N1 O3' . . . . -18.2(9) no
C1 C2 N1 O3' . . . . 161.3(9) no
C3 C4 N2 O4 . . . . -2.7(9) no
C5 C4 N2 O4 . . . . 177.9(9) no
C3 C4 N2 O5 . . . . 178.4(6) no
C5 C4 N2 O5 . . . . -1.0(6) no
C3 C4 N2 O4' . . . . 16(2) no
C5 C4 N2 O4' . . . . -163(2) no
C3 C4 N2 O5' . . . . -165(2) no
C5 C4 N2 O5' . . . . 15(2) no
C5 C6 N3 O6 . . . . 1.5(2) no
C1 C6 N3 O6 . . . . -178.11(17) no
C5 C6 N3 O7 . . . . -179.18(17) no
C1 C6 N3 O7 . . . . 1.2(2) no
